data_7704306
loop_
_publ_author_name
'Sugahara, Tomohiro'
'Espinosa Ferao, Arturo'
'Rey Planells, Alicia'
'Guo, Jing-Dong'
'Aoyama, Shin'
'Igawa, Kazunobu'
'Tomooka, Katsuhiko'
'Sasamori, Takahiro'
'Hashizume, Daisuke'
'Nagase, Shigeru'
'Tokitoh, Norihiro'

_publ_section_title
;
 1,2-Insertion reactions of alkynes into Ge-C bonds of arylbromogermylene.
;
_journal_issue 21
_journal_name_full 'Dalton transactions (Cambridge, England : 2003)'
_journal_page_first 7189
_journal_page_last 7196
_journal_paper_doi 10.1039/d0dt01223h
_journal_volume 49
_journal_year 2020
_chemical_formula_moiety 'C30 H59 Br Ge Si4'
_chemical_formula_sum 'C30 H59 Br Ge Si4'
_chemical_formula_weight 684.63
_chemical_name_systematic compound3
_space_group_crystal_system monoclinic
_space_group_IT_number 14
_space_group_name_Hall '-P 2ybc'
_space_group_name_H-M_alt 'P 1 21/c 1'
_atom_sites_solution_hydrogens geom
_atom_sites_solution_primary direct
_atom_sites_solution_secondary difmap
_audit_block_doi 10.5517/ccdc.csd.cc220v43
_audit_creation_method SHELXL-2014/7
_audit_update_record
;
2019-04-02 deposited with the CCDC.	2020-05-05 downloaded from the CCDC.
;
_cell_angle_alpha 90
_cell_angle_beta 90.3450(10)
_cell_angle_gamma 90
_cell_formula_units_Z 4
_cell_length_a 8.9646(2)
_cell_length_b 20.5099(3)
_cell_length_c 19.7286(3)
_cell_measurement_reflns_used 43290
_cell_measurement_temperature 103(2)
_cell_measurement_theta_max 27.000
_cell_measurement_theta_min 3.061
_cell_volume 3627.29(11)
_computing_cell_refinement CrysAlisPro
_computing_data_collection CrystalClear
_computing_data_reduction CrysAlisPro
_computing_molecular_graphics 'Yadokari-XG 2011 (Wakita Nemoto et al., 2011)'
_computing_publication_material 'Yadokari-XG 2011 (Wakita,Nemoto et al., 2011)'
_computing_structure_refinement 'SHELXL-2014/7 (Sheldrick, 2014)'
_computing_structure_solution SIR2004
_diffrn_ambient_temperature 103(2)
_diffrn_detector_area_resol_mean 28.5714
_diffrn_measured_fraction_theta_full 0.896
_diffrn_measured_fraction_theta_max 0.950
_diffrn_measurement_device_type 'Rigaku Saturn'
_diffrn_measurement_method \w
_diffrn_radiation_type MoK\a
_diffrn_radiation_wavelength 0.71073
_diffrn_reflns_av_R_equivalents 0.0295
_diffrn_reflns_av_unetI/netI 0.0168
_diffrn_reflns_Laue_measured_fraction_full 0.896
_diffrn_reflns_Laue_measured_fraction_max 0.950
_diffrn_reflns_limit_h_max 11
_diffrn_reflns_limit_h_min -11
_diffrn_reflns_limit_k_max 25
_diffrn_reflns_limit_k_min -26
_diffrn_reflns_limit_l_max 24
_diffrn_reflns_limit_l_min -24
_diffrn_reflns_number 43290
_diffrn_reflns_point_group_measured_fraction_full 0.896
_diffrn_reflns_point_group_measured_fraction_max 0.950
_diffrn_reflns_theta_full 25.242
_diffrn_reflns_theta_max 27.000
_diffrn_reflns_theta_min 3.061
_diffrn_source 'fine-focus sealed tube'
_exptl_absorpt_coefficient_mu 2.095
_exptl_absorpt_correction_T_max 1.238
_exptl_absorpt_correction_T_min 0.770
_exptl_absorpt_correction_type multi-scan
_exptl_absorpt_process_details
;
 MULABS - Empirical Correction for Absorption Anisotropy.
 Blessing, R. H., Acta Cryst., A51, 33-38 (1995).
;
_exptl_crystal_colour yellow
_exptl_crystal_density_diffrn 1.254
_exptl_crystal_description block
_exptl_crystal_F_000 1448
_exptl_crystal_size_max 0.21
_exptl_crystal_size_mid 0.18
_exptl_crystal_size_min 0.05
_refine_diff_density_max 0.492
_refine_diff_density_min -0.375
_refine_diff_density_rms 0.050
_refine_ls_extinction_method none
_refine_ls_goodness_of_fit_ref 1.138
_refine_ls_hydrogen_treatment constr
_refine_ls_matrix_type full
_refine_ls_number_parameters 342
_refine_ls_number_reflns 7537
_refine_ls_number_restraints 0
_refine_ls_restrained_S_all 1.138
_refine_ls_R_factor_all 0.0273
_refine_ls_R_factor_gt 0.0246
_refine_ls_shift/su_max 0.003
_refine_ls_shift/su_mean 0.000
_refine_ls_structure_factor_coef Fsqd
_refine_ls_weighting_details 'w=1/[?s^2^(Fo^2^)+(0.0168P)^2^+3.3515P] where P=(Fo^2^+2Fc^2^)/3'
_refine_ls_weighting_scheme calc
_refine_ls_wR_factor_gt 0.0597
_refine_ls_wR_factor_ref 0.0607
_reflns_Friedel_coverage 0.000
_reflns_number_gt 7074
_reflns_number_total 7537
_reflns_threshold_expression 'I > 2\s(I)'
_cod_data_source_file d0dt01223h3.cif
_cod_data_source_block compound3
_cod_depositor_comments 'Adding full bibliography for 7704306--7704311.cif.'
_cod_original_cell_volume 3627.30(11)
_cod_original_sg_symbol_H-M 'P 21/c'
_cod_database_code 7704306
_shelx_shelxl_version_number 2014/7
_shelx_space_group_comment
;
The symmetry employed for this shelxl refinement is uniquely defined
by the following loop, which should always be used as a source of
symmetry information in preference to the above space-group names.
They are only intended as comments.
;
_shelx_estimated_absorpt_t_min 0.770
_shelx_estimated_absorpt_t_max 1.238

loop_
_space_group_symop_operation_xyz
'x, y, z'
'-x, y+1/2, -z+1/2'
'-x, -y, -z'
'x, -y-1/2, z-1/2'

loop_
_atom_site_label
_atom_site_type_symbol
_atom_site_fract_x
_atom_site_fract_y
_atom_site_fract_z
_atom_site_U_iso_or_equiv
_atom_site_adp_type
_atom_site_occupancy
_atom_site_site_symmetry_order
_atom_site_calc_flag
_atom_site_refinement_flags_posn
_atom_site_refinement_flags_adp
_atom_site_refinement_flags_occupancy
_atom_site_disorder_assembly
_atom_site_disorder_group
Ge1 Ge 0.08753(2) 0.59906(2) 0.17157(2) 0.01316(5) Uani 1 1 d . . . . .
Br1 Br -0.04549(2) 0.65600(2) 0.08297(2) 0.02328(6) Uani 1 1 d . . . . .
C1 C 0.28939(18) 0.63640(7) 0.15903(8) 0.0114(3) Uani 1 1 d . . . . .
C2 C 0.39169(17) 0.60627(7) 0.19814(8) 0.0102(3) Uani 1 1 d . . . . .
C3 C 0.32769(19) 0.68862(8) 0.10821(8) 0.0153(3) Uani 1 1 d . . . . .
H54 H 0.2780 0.6783 0.0646 0.018 Uiso 1 1 calc R U . . .
H55 H 0.4367 0.6882 0.1005 0.018 Uiso 1 1 calc R U . . .
C4 C 0.2813(2) 0.75686(8) 0.13049(9) 0.0203(4) Uani 1 1 d . . . . .
H1 H 0.1727 0.7584 0.1358 0.030 Uiso 1 1 calc R U . . .
H2 H 0.3117 0.7886 0.0962 0.030 Uiso 1 1 calc R U . . .
H3 H 0.3295 0.7674 0.1738 0.030 Uiso 1 1 calc R U . . .
C5 C 0.55764(18) 0.62060(8) 0.19553(8) 0.0139(3) Uani 1 1 d . . . . .
H56 H 0.5886 0.6223 0.1475 0.017 Uiso 1 1 calc R U . . .
H57 H 0.6121 0.5841 0.2173 0.017 Uiso 1 1 calc R U . . .
C6 C 0.6040(2) 0.68401(9) 0.22990(10) 0.0221(4) Uani 1 1 d . . . . .
H4 H 0.5493 0.7205 0.2094 0.033 Uiso 1 1 calc R U . . .
H5 H 0.7114 0.6907 0.2241 0.033 Uiso 1 1 calc R U . . .
H6 H 0.5811 0.6816 0.2783 0.033 Uiso 1 1 calc R U . . .
C7 C 0.34368(16) 0.55163(7) 0.24392(8) 0.0092(3) Uani 1 1 d . . . . .
C8 C 0.27868(16) 0.56319(7) 0.30751(8) 0.0098(3) Uani 1 1 d . . . . .
C9 C 0.21985(17) 0.51026(8) 0.34317(8) 0.0120(3) Uani 1 1 d . . . . .
H58 H 0.1695 0.5184 0.3846 0.014 Uiso 1 1 calc R U . . .
C10 C 0.23191(18) 0.44663(8) 0.32070(8) 0.0123(3) Uani 1 1 d . . . . .
C11 C 0.30712(18) 0.43610(7) 0.26042(8) 0.0123(3) Uani 1 1 d . . . . .
H59 H 0.3210 0.3926 0.2452 0.015 Uiso 1 1 calc R U . . .
C12 C 0.36283(17) 0.48675(7) 0.22150(7) 0.0100(3) Uani 1 1 d . . . . .
C13 C 0.28406(17) 0.62857(7) 0.34308(7) 0.0103(3) Uani 1 1 d . . . . .
H7 H 0.3358 0.6587 0.3111 0.012 Uiso 1 1 calc R U . . .
Si1 Si 0.41465(5) 0.61979(2) 0.41886(2) 0.01288(9) Uani 1 1 d . . . . .
C14 C 0.5026(2) 0.69981(9) 0.43986(9) 0.0217(4) Uani 1 1 d . . . . .
H8 H 0.5754 0.6939 0.4766 0.033 Uiso 1 1 calc R U . . .
H9 H 0.4255 0.7306 0.4543 0.033 Uiso 1 1 calc R U . . .
H10 H 0.5532 0.7170 0.3997 0.033 Uiso 1 1 calc R U . . .
C15 C 0.3191(2) 0.58724(9) 0.49542(9) 0.0214(4) Uani 1 1 d . . . . .
H11 H 0.2877 0.5422 0.4870 0.032 Uiso 1 1 calc R U . . .
H12 H 0.2314 0.6141 0.5053 0.032 Uiso 1 1 calc R U . . .
H13 H 0.3879 0.5884 0.5342 0.032 Uiso 1 1 calc R U . . .
C16 C 0.5659(2) 0.56190(9) 0.39665(10) 0.0219(4) Uani 1 1 d . . . . .
H14 H 0.6168 0.5772 0.3558 0.033 Uiso 1 1 calc R U . . .
H15 H 0.5232 0.5187 0.3882 0.033 Uiso 1 1 calc R U . . .
H16 H 0.6376 0.5593 0.4342 0.033 Uiso 1 1 calc R U . . .
Si2 Si 0.10019(5) 0.66906(2) 0.36315(2) 0.01296(9) Uani 1 1 d . . . . .
C17 C 0.0265(2) 0.71250(10) 0.28673(9) 0.0230(4) Uani 1 1 d . . . . .
H17 H -0.0193 0.6809 0.2557 0.034 Uiso 1 1 calc R U . . .
H18 H 0.1085 0.7349 0.2638 0.034 Uiso 1 1 calc R U . . .
H19 H -0.0485 0.7445 0.3006 0.034 Uiso 1 1 calc R U . . .
C18 C 0.1202(2) 0.73296(9) 0.42976(9) 0.0246(4) Uani 1 1 d . . . . .
H20 H 0.0227 0.7527 0.4385 0.037 Uiso 1 1 calc R U . . .
H21 H 0.1897 0.7666 0.4142 0.037 Uiso 1 1 calc R U . . .
H22 H 0.1587 0.7131 0.4715 0.037 Uiso 1 1 calc R U . . .
C19 C -0.0458(2) 0.61096(10) 0.39076(11) 0.0286(4) Uani 1 1 d . . . . .
H23 H -0.1387 0.6347 0.3993 0.043 Uiso 1 1 calc R U . . .
H24 H -0.0132 0.5891 0.4324 0.043 Uiso 1 1 calc R U . . .
H25 H -0.0627 0.5784 0.3551 0.043 Uiso 1 1 calc R U . . .
C20 C 0.44785(18) 0.46935(7) 0.15783(8) 0.0114(3) Uani 1 1 d . . . . .
H26 H 0.4789 0.5120 0.1378 0.014 Uiso 1 1 calc R U . . .
Si3 Si 0.62843(5) 0.42540(2) 0.17910(2) 0.01555(10) Uani 1 1 d . . . . .
C21 C 0.7690(2) 0.44304(11) 0.11265(12) 0.0324(5) Uani 1 1 d . . . . .
H27 H 0.7832 0.4903 0.1090 0.049 Uiso 1 1 calc R U . . .
H28 H 0.7340 0.4257 0.0691 0.049 Uiso 1 1 calc R U . . .
H29 H 0.8640 0.4224 0.1249 0.049 Uiso 1 1 calc R U . . .
C22 C 0.7070(2) 0.45190(11) 0.26215(11) 0.0330(5) Uani 1 1 d . . . . .
H30 H 0.7961 0.4261 0.2727 0.050 Uiso 1 1 calc R U . . .
H31 H 0.6324 0.4454 0.2976 0.050 Uiso 1 1 calc R U . . .
H32 H 0.7338 0.4982 0.2598 0.050 Uiso 1 1 calc R U . . .
C23 C 0.6031(2) 0.33548(9) 0.18514(11) 0.0263(4) Uani 1 1 d . . . . .
H33 H 0.6989 0.3149 0.1961 0.040 Uiso 1 1 calc R U . . .
H34 H 0.5660 0.3187 0.1417 0.040 Uiso 1 1 calc R U . . .
H35 H 0.5310 0.3255 0.2208 0.040 Uiso 1 1 calc R U . . .
Si4 Si 0.32613(5) 0.42949(2) 0.09085(2) 0.01244(9) Uani 1 1 d . . . . .
C24 C 0.1816(2) 0.48931(9) 0.06336(9) 0.0200(4) Uani 1 1 d . . . . .
H36 H 0.1307 0.4730 0.0227 0.030 Uiso 1 1 calc R U . . .
H37 H 0.2292 0.5312 0.0532 0.030 Uiso 1 1 calc R U . . .
H38 H 0.1088 0.4952 0.0997 0.030 Uiso 1 1 calc R U . . .
C25 C 0.2227(2) 0.35547(9) 0.11898(9) 0.0222(4) Uani 1 1 d . . . . .
H39 H 0.1509 0.3676 0.1540 0.033 Uiso 1 1 calc R U . . .
H40 H 0.2934 0.3235 0.1374 0.033 Uiso 1 1 calc R U . . .
H41 H 0.1696 0.3364 0.0802 0.033 Uiso 1 1 calc R U . . .
C26 C 0.4386(2) 0.40571(9) 0.01582(9) 0.0211(4) Uani 1 1 d . . . . .
H42 H 0.5045 0.3694 0.0280 0.032 Uiso 1 1 calc R U . . .
H43 H 0.4988 0.4429 0.0011 0.032 Uiso 1 1 calc R U . . .
H44 H 0.3718 0.3923 -0.0211 0.032 Uiso 1 1 calc R U . . .
C27 C 0.1751(2) 0.38872(8) 0.36192(8) 0.0172(3) Uani 1 1 d . . . . .
C28 C 0.3067(3) 0.35853(14) 0.39877(16) 0.0592(9) Uani 1 1 d . . . . .
H45 H 0.3490 0.3903 0.4306 0.089 Uiso 1 1 calc R U . . .
H46 H 0.3827 0.3458 0.3658 0.089 Uiso 1 1 calc R U . . .
H47 H 0.2734 0.3199 0.4237 0.089 Uiso 1 1 calc R U . . .
C29 C 0.0552(4) 0.40927(12) 0.41191(14) 0.0562(9) Uani 1 1 d . . . . .
H48 H 0.0152 0.3706 0.4346 0.084 Uiso 1 1 calc R U . . .
H49 H -0.0254 0.4317 0.3875 0.084 Uiso 1 1 calc R U . . .
H50 H 0.0986 0.4388 0.4457 0.084 Uiso 1 1 calc R U . . .
C30 C 0.1064(2) 0.33716(9) 0.31635(9) 0.0229(4) Uani 1 1 d . . . . .
H51 H 0.1821 0.3206 0.2851 0.034 Uiso 1 1 calc R U . . .
H52 H 0.0239 0.3563 0.2903 0.034 Uiso 1 1 calc R U . . .
H53 H 0.0687 0.3012 0.3441 0.034 Uiso 1 1 calc R U . . .

loop_
_atom_site_aniso_label
_atom_site_aniso_U_11
_atom_site_aniso_U_22
_atom_site_aniso_U_33
_atom_site_aniso_U_23
_atom_site_aniso_U_13
_atom_site_aniso_U_12
Ge1 0.00998(9) 0.01651(9) 0.01299(9) 0.00043(6) -0.00043(6) -0.00020(6)
Br1 0.02104(10) 0.02668(10) 0.02198(9) 0.00193(7) -0.01005(7) 0.00379(7)
C1 0.0139(8) 0.0103(7) 0.0102(7) -0.0004(6) 0.0031(6) 0.0000(6)
C2 0.0130(7) 0.0082(7) 0.0095(7) -0.0027(5) 0.0023(6) -0.0008(6)
C3 0.0183(8) 0.0143(8) 0.0134(7) 0.0048(6) 0.0031(6) 0.0019(6)
C4 0.0251(9) 0.0140(8) 0.0218(9) 0.0048(7) 0.0018(7) 0.0033(7)
C5 0.0112(8) 0.0128(7) 0.0178(8) 0.0019(6) 0.0018(6) -0.0013(6)
C6 0.0155(8) 0.0208(9) 0.0301(10) -0.0044(7) 0.0007(7) -0.0067(7)
C7 0.0068(7) 0.0095(7) 0.0112(7) 0.0014(5) -0.0010(5) -0.0001(5)
C8 0.0070(7) 0.0109(7) 0.0116(7) -0.0005(6) -0.0019(5) 0.0003(5)
C9 0.0118(7) 0.0147(7) 0.0095(7) -0.0003(6) 0.0011(6) -0.0018(6)
C10 0.0132(7) 0.0125(7) 0.0113(7) 0.0020(6) -0.0009(6) -0.0044(6)
C11 0.0163(8) 0.0079(7) 0.0126(7) -0.0012(6) -0.0008(6) -0.0015(6)
C12 0.0096(7) 0.0110(7) 0.0093(7) -0.0002(6) -0.0012(5) -0.0001(6)
C13 0.0111(7) 0.0106(7) 0.0092(7) -0.0001(5) 0.0001(5) -0.0006(6)
Si1 0.0152(2) 0.0105(2) 0.0129(2) 0.00151(16) -0.00423(16) -0.00156(16)
C14 0.0281(10) 0.0158(8) 0.0211(9) 0.0031(7) -0.0106(7) -0.0062(7)
C15 0.0287(10) 0.0211(9) 0.0142(8) 0.0045(7) -0.0038(7) -0.0040(7)
C16 0.0162(8) 0.0185(8) 0.0309(10) 0.0021(7) -0.0067(7) 0.0025(7)
Si2 0.0122(2) 0.0148(2) 0.0119(2) -0.00153(16) 0.00125(16) 0.00307(16)
C17 0.0216(9) 0.0281(10) 0.0192(8) -0.0014(7) -0.0030(7) 0.0112(7)
C18 0.0301(10) 0.0235(9) 0.0201(9) -0.0068(7) -0.0011(7) 0.0098(8)
C19 0.0173(9) 0.0273(10) 0.0415(11) 0.0001(8) 0.0118(8) 0.0011(8)
C20 0.0141(8) 0.0088(7) 0.0114(7) -0.0004(5) 0.0021(6) -0.0005(6)
Si3 0.0148(2) 0.0139(2) 0.0180(2) -0.00034(17) 0.00092(17) 0.00400(17)
C21 0.0179(9) 0.0375(11) 0.0418(12) 0.0073(9) 0.0103(8) 0.0042(8)
C22 0.0304(11) 0.0336(11) 0.0348(11) -0.0095(9) -0.0162(9) 0.0157(9)
C23 0.0326(11) 0.0156(9) 0.0309(10) 0.0021(7) 0.0007(8) 0.0083(8)
Si4 0.0149(2) 0.0118(2) 0.0107(2) -0.00216(16) 0.00270(16) -0.00182(16)
C24 0.0183(9) 0.0222(9) 0.0194(8) -0.0024(7) -0.0020(7) 0.0005(7)
C25 0.0277(10) 0.0190(9) 0.0200(9) -0.0035(7) 0.0020(7) -0.0094(7)
C26 0.0261(9) 0.0227(9) 0.0145(8) -0.0046(7) 0.0047(7) 0.0001(7)
C27 0.0249(9) 0.0141(8) 0.0128(7) 0.0026(6) -0.0001(6) -0.0085(7)
C28 0.0527(16) 0.0557(16) 0.0688(18) 0.0505(15) -0.0419(14) -0.0333(13)
C29 0.098(2) 0.0250(11) 0.0460(14) -0.0075(10) 0.0522(15) -0.0249(13)
C30 0.0281(10) 0.0183(9) 0.0225(9) 0.0024(7) 0.0007(7) -0.0118(7)

loop_
_atom_type_symbol
_atom_type_description
_atom_type_scat_dispersion_real
_atom_type_scat_dispersion_imag
_atom_type_scat_source
Ge Ge 0.1547 1.8001 'International Tables Vol C Tables 4.2.6.8 and 6.1.1.4'
Br Br -0.2901 2.4595 'International Tables Vol C Tables 4.2.6.8 and 6.1.1.4'
Si Si 0.0817 0.0704 'International Tables Vol C Tables 4.2.6.8 and 6.1.1.4'
C C 0.0033 0.0016 'International Tables Vol C Tables 4.2.6.8 and 6.1.1.4'
H H 0.0000 0.0000 'International Tables Vol C Tables 4.2.6.8 and 6.1.1.4'

loop_
_geom_angle_atom_site_label_1
_geom_angle_atom_site_label_2
_geom_angle_atom_site_label_3
_geom_angle
_geom_angle_site_symmetry_1
_geom_angle_site_symmetry_3
_geom_angle_publ_flag
C1 Ge1 Br1 99.80(5) . . ?
C2 C1 C3 123.39(15) . . ?
C2 C1 Ge1 111.76(11) . . ?
C3 C1 Ge1 124.69(12) . . ?
C1 C2 C7 119.36(14) . . ?
C1 C2 C5 123.82(14) . . ?
C7 C2 C5 116.67(13) . . ?
C1 C3 C4 113.35(14) . . ?
C1 C3 H54 108.9 . . ?
C4 C3 H54 108.9 . . ?
C1 C3 H55 108.9 . . ?
C4 C3 H55 108.9 . . ?
H54 C3 H55 107.7 . . ?
C3 C4 H1 109.5 . . ?
C3 C4 H2 109.5 . . ?
H1 C4 H2 109.5 . . ?
C3 C4 H3 109.5 . . ?
H1 C4 H3 109.5 . . ?
H2 C4 H3 109.5 . . ?
C2 C5 C6 114.52(14) . . ?
C2 C5 H56 108.6 . . ?
C6 C5 H56 108.6 . . ?
C2 C5 H57 108.6 . . ?
C6 C5 H57 108.6 . . ?
H56 C5 H57 107.6 . . ?
C5 C6 H4 109.5 . . ?
C5 C6 H5 109.5 . . ?
H4 C6 H5 109.5 . . ?
C5 C6 H6 109.5 . . ?
H4 C6 H6 109.5 . . ?
H5 C6 H6 109.5 . . ?
C8 C7 C12 119.32(14) . . ?
C8 C7 C2 122.11(13) . . ?
C12 C7 C2 118.57(13) . . ?
C9 C8 C7 118.50(14) . . ?
C9 C8 C13 117.74(13) . . ?
C7 C8 C13 123.40(13) . . ?
C10 C9 C8 122.75(14) . . ?
C10 C9 H58 118.6 . . ?
C8 C9 H58 118.6 . . ?
C9 C10 C11 117.45(14) . . ?
C9 C10 C27 122.40(14) . . ?
C11 C10 C27 120.02(14) . . ?
C12 C11 C10 122.45(14) . . ?
C12 C11 H59 118.8 . . ?
C10 C11 H59 118.8 . . ?
C11 C12 C7 119.17(14) . . ?
C11 C12 C20 117.84(14) . . ?
C7 C12 C20 122.94(13) . . ?
C8 C13 Si2 117.45(11) . . ?
C8 C13 Si1 107.35(10) . . ?
Si2 C13 Si1 114.23(8) . . ?
C8 C13 H7 105.6 . . ?
Si2 C13 H7 105.6 . . ?
Si1 C13 H7 105.6 . . ?
C16 Si1 C15 107.58(9) . . ?
C16 Si1 C14 107.85(9) . . ?
C15 Si1 C14 109.31(8) . . ?
C16 Si1 C13 108.78(8) . . ?
C15 Si1 C13 112.76(8) . . ?
C14 Si1 C13 110.39(7) . . ?
Si1 C14 H8 109.5 . . ?
Si1 C14 H9 109.5 . . ?
H8 C14 H9 109.5 . . ?
Si1 C14 H10 109.5 . . ?
H8 C14 H10 109.5 . . ?
H9 C14 H10 109.5 . . ?
Si1 C15 H11 109.5 . . ?
Si1 C15 H12 109.5 . . ?
H11 C15 H12 109.5 . . ?
Si1 C15 H13 109.5 . . ?
H11 C15 H13 109.5 . . ?
H12 C15 H13 109.5 . . ?
Si1 C16 H14 109.5 . . ?
Si1 C16 H15 109.5 . . ?
H14 C16 H15 109.5 . . ?
Si1 C16 H16 109.5 . . ?
H14 C16 H16 109.5 . . ?
H15 C16 H16 109.5 . . ?
C19 Si2 C18 108.05(10) . . ?
C19 Si2 C17 107.25(10) . . ?
C18 Si2 C17 105.40(9) . . ?
C19 Si2 C13 113.41(8) . . ?
C18 Si2 C13 112.12(8) . . ?
C17 Si2 C13 110.19(8) . . ?
Si2 C17 H17 109.5 . . ?
Si2 C17 H18 109.5 . . ?
H17 C17 H18 109.5 . . ?
Si2 C17 H19 109.5 . . ?
H17 C17 H19 109.5 . . ?
H18 C17 H19 109.5 . . ?
Si2 C18 H20 109.5 . . ?
Si2 C18 H21 109.5 . . ?
H20 C18 H21 109.5 . . ?
Si2 C18 H22 109.5 . . ?
H20 C18 H22 109.5 . . ?
H21 C18 H22 109.5 . . ?
Si2 C19 H23 109.5 . . ?
Si2 C19 H24 109.5 . . ?
H23 C19 H24 109.5 . . ?
Si2 C19 H25 109.5 . . ?
H23 C19 H25 109.5 . . ?
H24 C19 H25 109.5 . . ?
C12 C20 Si4 112.92(11) . . ?
C12 C20 Si3 111.16(10) . . ?
Si4 C20 Si3 115.88(8) . . ?
C12 C20 H26 105.3 . . ?
Si4 C20 H26 105.3 . . ?
Si3 C20 H26 105.3 . . ?
C21 Si3 C22 108.03(11) . . ?
C21 Si3 C23 108.73(10) . . ?
C22 Si3 C23 106.18(10) . . ?
C21 Si3 C20 109.43(8) . . ?
C22 Si3 C20 111.95(8) . . ?
C23 Si3 C20 112.36(8) . . ?
Si3 C21 H27 109.5 . . ?
Si3 C21 H28 109.5 . . ?
H27 C21 H28 109.5 . . ?
Si3 C21 H29 109.5 . . ?
H27 C21 H29 109.5 . . ?
H28 C21 H29 109.5 . . ?
Si3 C22 H30 109.5 . . ?
Si3 C22 H31 109.5 . . ?
H30 C22 H31 109.5 . . ?
Si3 C22 H32 109.5 . . ?
H30 C22 H32 109.5 . . ?
H31 C22 H32 109.5 . . ?
Si3 C23 H33 109.5 . . ?
Si3 C23 H34 109.5 . . ?
H33 C23 H34 109.5 . . ?
Si3 C23 H35 109.5 . . ?
H33 C23 H35 109.5 . . ?
H34 C23 H35 109.5 . . ?
C26 Si4 C24 108.68(8) . . ?
C26 Si4 C25 107.21(8) . . ?
C24 Si4 C25 106.06(9) . . ?
C26 Si4 C20 110.82(8) . . ?
C24 Si4 C20 108.40(7) . . ?
C25 Si4 C20 115.40(8) . . ?
Si4 C24 H36 109.5 . . ?
Si4 C24 H37 109.5 . . ?
H36 C24 H37 109.5 . . ?
Si4 C24 H38 109.5 . . ?
H36 C24 H38 109.5 . . ?
H37 C24 H38 109.5 . . ?
Si4 C25 H39 109.5 . . ?
Si4 C25 H40 109.5 . . ?
H39 C25 H40 109.5 . . ?
Si4 C25 H41 109.5 . . ?
H39 C25 H41 109.5 . . ?
H40 C25 H41 109.5 . . ?
Si4 C26 H42 109.5 . . ?
Si4 C26 H43 109.5 . . ?
H42 C26 H43 109.5 . . ?
Si4 C26 H44 109.5 . . ?
H42 C26 H44 109.5 . . ?
H43 C26 H44 109.5 . . ?
C28 C27 C30 108.18(18) . . ?
C28 C27 C29 110.7(2) . . ?
C30 C27 C29 106.93(17) . . ?
C28 C27 C10 108.20(15) . . ?
C30 C27 C10 111.21(14) . . ?
C29 C27 C10 111.60(15) . . ?
C27 C28 H45 109.5 . . ?
C27 C28 H46 109.5 . . ?
H45 C28 H46 109.5 . . ?
C27 C28 H47 109.5 . . ?
H45 C28 H47 109.5 . . ?
H46 C28 H47 109.5 . . ?
C27 C29 H48 109.5 . . ?
C27 C29 H49 109.5 . . ?
H48 C29 H49 109.5 . . ?
C27 C29 H50 109.5 . . ?
H48 C29 H50 109.5 . . ?
H49 C29 H50 109.5 . . ?
C27 C30 H51 109.5 . . ?
C27 C30 H52 109.5 . . ?
H51 C30 H52 109.5 . . ?
C27 C30 H53 109.5 . . ?
H51 C30 H53 109.5 . . ?
H52 C30 H53 109.5 . . ?

loop_
_geom_bond_atom_site_label_1
_geom_bond_atom_site_label_2
_geom_bond_distance
_geom_bond_site_symmetry_2
_geom_bond_publ_flag
Ge1 C1 1.9819(16) . ?
Ge1 Br1 2.4117(2) . ?
C1 C2 1.345(2) . ?
C1 C3 1.508(2) . ?
C2 C7 1.504(2) . ?
C2 C5 1.518(2) . ?
C3 C4 1.526(2) . ?
C3 H54 0.9900 . ?
C3 H55 0.9900 . ?
C4 H1 0.9800 . ?
C4 H2 0.9800 . ?
C4 H3 0.9800 . ?
C5 C6 1.523(2) . ?
C5 H56 0.9900 . ?
C5 H57 0.9900 . ?
C6 H4 0.9800 . ?
C6 H5 0.9800 . ?
C6 H6 0.9800 . ?
C7 C8 1.407(2) . ?
C7 C12 1.413(2) . ?
C8 C9 1.399(2) . ?
C8 C13 1.514(2) . ?
C9 C10 1.383(2) . ?
C9 H58 0.9500 . ?
C10 C11 1.388(2) . ?
C10 C27 1.529(2) . ?
C11 C12 1.387(2) . ?
C11 H59 0.9500 . ?
C12 C20 1.516(2) . ?
C13 Si2 1.8898(16) . ?
C13 Si1 1.9019(16) . ?
C13 H7 1.0000 . ?
Si1 C16 1.8569(19) . ?
Si1 C15 1.8647(18) . ?
Si1 C14 1.8662(18) . ?
C14 H8 0.9800 . ?
C14 H9 0.9800 . ?
C14 H10 0.9800 . ?
C15 H11 0.9800 . ?
C15 H12 0.9800 . ?
C15 H13 0.9800 . ?
C16 H14 0.9800 . ?
C16 H15 0.9800 . ?
C16 H16 0.9800 . ?
Si2 C19 1.854(2) . ?
Si2 C18 1.8639(18) . ?
Si2 C17 1.8686(18) . ?
C17 H17 0.9800 . ?
C17 H18 0.9800 . ?
C17 H19 0.9800 . ?
C18 H20 0.9800 . ?
C18 H21 0.9800 . ?
C18 H22 0.9800 . ?
C19 H23 0.9800 . ?
C19 H24 0.9800 . ?
C19 H25 0.9800 . ?
C20 Si4 1.8940(16) . ?
C20 Si3 1.8976(16) . ?
C20 H26 1.0000 . ?
Si3 C21 1.859(2) . ?
Si3 C22 1.861(2) . ?
Si3 C23 1.8621(19) . ?
C21 H27 0.9800 . ?
C21 H28 0.9800 . ?
C21 H29 0.9800 . ?
C22 H30 0.9800 . ?
C22 H31 0.9800 . ?
C22 H32 0.9800 . ?
C23 H33 0.9800 . ?
C23 H34 0.9800 . ?
C23 H35 0.9800 . ?
Si4 C26 1.8611(17) . ?
Si4 C24 1.8627(18) . ?
Si4 C25 1.8651(18) . ?
C24 H36 0.9800 . ?
C24 H37 0.9800 . ?
C24 H38 0.9800 . ?
C25 H39 0.9800 . ?
C25 H40 0.9800 . ?
C25 H41 0.9800 . ?
C26 H42 0.9800 . ?
C26 H43 0.9800 . ?
C26 H44 0.9800 . ?
C27 C28 1.514(3) . ?
C27 C30 1.516(2) . ?
C27 C29 1.523(3) . ?
C28 H45 0.9800 . ?
C28 H46 0.9800 . ?
C28 H47 0.9800 . ?
C29 H48 0.9800 . ?
C29 H49 0.9800 . ?
C29 H50 0.9800 . ?
C30 H51 0.9800 . ?
C30 H52 0.9800 . ?
C30 H53 0.9800 . ?

loop_
_geom_torsion_atom_site_label_1
_geom_torsion_atom_site_label_2
_geom_torsion_atom_site_label_3
_geom_torsion_atom_site_label_4
_geom_torsion
_geom_torsion_site_symmetry_1
_geom_torsion_site_symmetry_2
_geom_torsion_site_symmetry_3
_geom_torsion_site_symmetry_4
_geom_torsion_publ_flag
C3 C1 C2 C7 -175.87(14) . . . . ?
Ge1 C1 C2 C7 -0.24(18) . . . . ?
C3 C1 C2 C5 -0.6(2) . . . . ?
Ge1 C1 C2 C5 175.06(12) . . . . ?
C2 C1 C3 C4 -107.01(18) . . . . ?
Ge1 C1 C3 C4 77.92(18) . . . . ?
C1 C2 C5 C6 75.9(2) . . . . ?
C7 C2 C5 C6 -108.72(16) . . . . ?
C1 C2 C7 C8 -81.35(19) . . . . ?
C5 C2 C7 C8 103.02(17) . . . . ?
C1 C2 C7 C12 97.68(18) . . . . ?
C5 C2 C7 C12 -77.95(18) . . . . ?
C12 C7 C8 C9 -7.1(2) . . . . ?
C2 C7 C8 C9 171.95(14) . . . . ?
C12 C7 C8 C13 165.89(14) . . . . ?
C2 C7 C8 C13 -15.1(2) . . . . ?
C7 C8 C9 C10 4.5(2) . . . . ?
C13 C8 C9 C10 -168.86(14) . . . . ?
C8 C9 C10 C11 0.6(2) . . . . ?
C8 C9 C10 C27 176.45(15) . . . . ?
C9 C10 C11 C12 -3.1(2) . . . . ?
C27 C10 C11 C12 -179.08(15) . . . . ?
C10 C11 C12 C7 0.4(2) . . . . ?
C10 C11 C12 C20 177.90(14) . . . . ?
C8 C7 C12 C11 4.7(2) . . . . ?
C2 C7 C12 C11 -174.32(14) . . . . ?
C8 C7 C12 C20 -172.58(14) . . . . ?
C2 C7 C12 C20 8.4(2) . . . . ?
C9 C8 C13 Si2 -66.68(17) . . . . ?
C7 C8 C13 Si2 120.30(14) . . . . ?
C9 C8 C13 Si1 63.62(16) . . . . ?
C7 C8 C13 Si1 -109.40(14) . . . . ?
C8 C13 Si2 C19 38.57(15) . . . . ?
Si1 C13 Si2 C19 -88.46(11) . . . . ?
C8 C13 Si2 C18 161.29(12) . . . . ?
Si1 C13 Si2 C18 34.25(11) . . . . ?
C8 C13 Si2 C17 -81.66(13) . . . . ?
Si1 C13 Si2 C17 151.31(9) . . . . ?
C11 C12 C20 Si4 66.35(16) . . . . ?
C7 C12 C20 Si4 -116.29(14) . . . . ?
C11 C12 C20 Si3 -65.86(16) . . . . ?
C7 C12 C20 Si3 111.50(14) . . . . ?
C12 C20 Si3 C21 -150.39(12) . . . . ?
Si4 C20 Si3 C21 78.92(11) . . . . ?
C12 C20 Si3 C22 -30.65(15) . . . . ?
Si4 C20 Si3 C22 -161.34(10) . . . . ?
C12 C20 Si3 C23 88.72(13) . . . . ?
Si4 C20 Si3 C23 -41.96(12) . . . . ?
C12 C20 Si4 C26 -177.25(11) . . . . ?
Si3 C20 Si4 C26 -47.40(11) . . . . ?
C12 C20 Si4 C24 63.56(13) . . . . ?
Si3 C20 Si4 C24 -166.59(9) . . . . ?
C12 C20 Si4 C25 -55.17(14) . . . . ?
Si3 C20 Si4 C25 74.68(11) . . . . ?
C9 C10 C27 C28 -99.1(2) . . . . ?
C11 C10 C27 C28 76.7(2) . . . . ?
C9 C10 C27 C30 142.22(17) . . . . ?
C11 C10 C27 C30 -42.0(2) . . . . ?
C9 C10 C27 C29 22.9(3) . . . . ?
C11 C10 C27 C29 -161.30(19) . . . . ?
